data_1521824
loop_
_publ_author_name
'Rastsvetaeva, R.K.'
'Khomyakov, A.P.'
'Nekrasov, Yu.V.'

_publ_section_title
;
 Crystal structure of a novel analog of eudialyte with R3 symmetry
;
_journal_name_full Kristallografiya
_journal_page_first 824
_journal_page_last 828
_journal_volume 44
_journal_year 1999
_chemical_formula_sum
'Ca2.1 Ce1.15 Cl0.17 F0.28 Fe0.15 H4.32 Hf0.05 K0.1 Mn3.6 Na16 Nb0.4 O77.11 Si25.6 Sr0.45 Ti0.1 Zr3.3'
_chemical_name_systematic
;
Na16 K0.1 Ca2.10 Mn3.6 Sr0.45 Fe0.15 Ce1.15 Zr3.30 Hf0.05 Ti0.10 Nb0.40 Si25.6 
O74.54 (O H)0.82 F0.28 Cl0.17 (H2 O)1.75
;
_space_group_IT_number 146
_symmetry_space_group_name_Hall 'R 3'
_symmetry_space_group_name_H-M 'R 3 :H'
_cell_angle_alpha 90
_cell_angle_beta 90
_cell_angle_gamma 120
_cell_formula_units_Z 3
_cell_length_a 14.182
_cell_length_b 14.182
_cell_length_c 30.37
_cell_volume 5289.936
_citation_journal_id_ASTM KRISAJ
_cod_data_source_file Rastsvetaeva_KRISAJ_1999_451.cif
_cod_data_source_block H4.32Ca2.1Ce1.15Cl0.17F0.28Fe0.15Hf0.05K0.1Mn3.6Na16Nb0.4O77.11Si25.6Sr0.45Ti0.1Zr3.3
_cod_original_formula_sum
;
H4.32 Ca2.1 Ce1.15 Cl0.17 F0.28 Fe0.15 Hf0.05 K0.1 Mn3.6 Na16 Nb0.4 O77.11 
Si25.6 Sr0.45 Ti0.1 Zr3.3
;
_cod_database_code 1521824

loop_
_symmetry_equiv_pos_as_xyz
x,y,z
-y,x-y,z
-x+y,-x,z
x+2/3,y+1/3,z+1/3
-y+2/3,x-y+1/3,z+1/3
-x+y+2/3,-x+1/3,z+1/3
x+1/3,y+2/3,z+2/3
-y+1/3,x-y+2/3,z+2/3
-x+y+1/3,-x+2/3,z+2/3

loop_
_atom_site_label
_atom_site_type_symbol
_atom_site_fract_x
_atom_site_fract_y
_atom_site_fract_z
_atom_site_occupancy
_atom_site_U_iso_or_equiv
O4 O-2 0.6403 0.0401 0.0461 1 0.0
Na5 Na+1 0.1966 0.095 0.289 0.9 0.0
Fe1 Fe+2 0.1833 0.3551 0.3314 0.05 0.0
O31 O-2 0 0 0.248 0.43 0.0
Hf1 Hf+4 0.0379 0.5259 0.0029 0.017 0.0
Na6 Na+1 0.446 0.55 0.0036 0.6 0.0
Si4 Si+4 0.0612 0.3272 0.2372 1 0.0
Na3 Na+1 0.1175 0.2234 0.1534 0.397 0.0
O6 O-2 0.2594 0.2256 0.206 1 0.0
O8 O-2 0.2245 0.0964 0.0423 1 0.0
Sr1 Sr+2 0.2396 0.1126 0.2776 0.1 0.0
O11 O-2 0.2721 0.3706 0.1085 1 0.0
O22 O-2 0.02 0.517 0.1119 1 0.0
O2 O-2 0.1828 0.3533 0.221 1 0.0
Si11 Si+4 0.3333 0.6667 0.2492 0.6 0.0
O32 O-2 0 0 0.289 0.32 0.0
O28 O-2 0.3333 0.6667 0.196 0.53 0.0
O21 O-2 0.2642 0.2924 0.2885 1 0.0
K1 K+1 0.5612 0.1117 0.1804 0.033 0.0
Sr2 Sr+2 0.476 0.2355 0.0423 0.05 0.0
O12 O-2 0.4412 0.2044 0.2924 1 0.0
Zr1 Zr+4 0.3335 0.1589 0.1666 0.967 0.0
Na9 Na+1 0.5612 0.1117 0.1804 0.967 0.0
Nb1 Nb+5 0.3333 0.6667 0.2904 0.4 0.0
O9 O-2 0.1935 0.0863 0.1293 1 0.0
Si10 Si+4 0.3333 0.6667 0.0902 0.49 0.0
Na8 Na+1 0.476 0.2355 0.0423 0.45 0.0
O29 O-2 0.605 0.4 -0.0058 0.44 0.0
Si2 Si+4 -0.0065 0.3953 0.0966 1 0.0
O23 O-2 0.2833 0.5474 0.0708 1 0.0
Na7 Na+1 0.4388 0.2142 0.0534 0.5 0.0
Si5 Si+4 0.2753 0.3225 0.2366 1 0.0
Na4 Na+1 0.077 0.162 0.17 0.52 0.0
O27 O-2 0.3333 0.6667 0.144 0.55 0.0
Si8 Si+4 0.4574 0.5405 0.2574 1 0.0
Si6 Si+4 0.2083 0.4156 0.0767 1 0.0
O10 O-2 0.1072 0.3909 0.1079 1 0.0
O17 O-2 0.0292 0.5111 0.3049 1 0.0
O24 O-2 0.205 0.607 0.2471 0.45 0.0
O25 O-2 0.377 0.593 0.2622 0.55 0.0
O14 O-2 0.0709 0.1237 0.0771 1 0.0
Ce1 Ce+3 0.2448 0.2447 0.0001 0.3 0.0
O15 O-2 0.0554 0.437 0.2273 1 0.0
O16 O-2 0.391 0.4284 0.2269 1 0.0
Cl1 Cl-1 0.6667 0.3333 0.0424 0.17 0.0
F1 F-1 0.6667 0.3333 0.0424 0.28 0.0
Zr2 Zr+4 0.0379 0.5259 0.0029 0.133 0.0
Na2 Na+1 0.182 0.569 0.155 0.5 0.0
Si7 Si+4 0.5257 0.2518 0.2532 1 0.0
Mn1 Mn+2 -0.0006 0.2718 0.0001 1 0.0
Si1 Si+4 -0.0107 0.6076 0.0975 1 0.0
O7 O-2 0.4752 0.228 0.2042 1 0.0
Si9 Si+4 0.3333 0.6667 0.0444 0.51 0.0
O1 O-2 0.1763 0.3597 0.0302 1 0.0
O30 O-2 0.411 0.606 0.002 0.15 0.0
Na1 Na+1 0.19 0.615 0.1527 0.5 0.0
O33 O-2 0.6667 0.3333 0.11 0.58 0.0
Mn2 Mn+2 0.1833 0.3551 0.3314 0.2 0.0
O26 O-2 0 0 0.33 0.51 0.0
O13 O-2 0.6147 0.2126 0.2562 1 0.0
Ca1 Ca+2 0.2448 0.2447 0.0001 0.7 0.0
Si3 Si+4 0.1397 0.0588 0.0809 1 0.0
O20 O-2 0.0441 0.2991 0.2883 1 0.0
Ti1 Ti+4 0.3335 0.1589 0.1666 0.033 0.0
Ce2 Ce+3 0.1175 0.2234 0.1534 0.083 0.0
O3 O-2 0.6261 0.5909 0.0455 1 0.0
O5 O-2 0.2555 0.0231 0.2055 1 0.0
O34 O-2 0.6667 0.3333 0.15 0.42 0.0
O18 O-2 0.4075 0.2981 0.1289 1 0.0
O19 O-2 0.412 0.1029 0.1285 1 0.0
